data_7705493
loop_
_publ_author_name
'Zhou, Shu-Fang'
'Hao, Biao-Biao'
'Lin, Tian'
'Zhang, Chen-Xi'
'Wang, Qing-Lun'

_publ_section_title
;
 A dual-functional MOF for high proton conduction and sensitive detection
 of ascorbic acid.
;
_journal_issue 41
_journal_name_full 'Dalton transactions (Cambridge, England : 2003)'
_journal_page_first 14490
_journal_page_last 14496
_journal_paper_doi 10.1039/d0dt02834g
_journal_volume 49
_journal_year 2020
_chemical_formula_moiety '0.5(C94 H70 Eu4 N8 O40), 3(H2 O)'
_chemical_formula_sum 'C47 H41 Eu2 N4 O23'
_chemical_formula_weight 1333.76
_space_group_crystal_system monoclinic
_space_group_IT_number 14
_space_group_name_Hall '-P 2ybc'
_space_group_name_H-M_alt 'P 1 21/c 1'
_atom_sites_solution_hydrogens mixed
_audit_creation_date 2018-05-02
_audit_creation_method
;
Olex2 1.2
(compiled 2017.08.10 svn.r3458 for OlexSys, GUI svn.r5381)
;
_audit_update_record
;
2019-04-09 deposited with the CCDC.	2020-09-22 downloaded from the CCDC.
;
_cell_angle_alpha 90
_cell_angle_beta 95.057(4)
_cell_angle_gamma 90
_cell_formula_units_Z 2
_cell_length_a 15.1205(6)
_cell_length_b 10.7089(7)
_cell_length_c 15.3715(10)
_cell_measurement_reflns_used 3880
_cell_measurement_temperature 155(40)
_cell_measurement_theta_max 27.7830
_cell_measurement_theta_min 3.2950
_cell_volume 2479.3(2)
_computing_cell_refinement
;
CrysAlisPro, Agilent Technologies,
Version 1.171.36.32 (release 02-08-2013 CrysAlis171 .NET)
(compiled Aug  2 2013,16:46:58)
;
_computing_data_collection
;
CrysAlisPro, Agilent Technologies,
Version 1.171.36.32 (release 02-08-2013 CrysAlis171 .NET)
(compiled Aug  2 2013,16:46:58)
;
_computing_data_reduction
;
CrysAlisPro, Agilent Technologies,
Version 1.171.36.32 (release 02-08-2013 CrysAlis171 .NET)
(compiled Aug  2 2013,16:46:58)
;
_computing_molecular_graphics 'Olex2 (Dolomanov et al., 2009)'
_computing_publication_material 'Olex2 (Dolomanov et al., 2009)'
_computing_structure_refinement 'XL (Sheldrick, 2008)'
_diffrn_ambient_temperature 155(40)
_diffrn_detector_area_resol_mean 16.2116
_diffrn_measured_fraction_theta_full 0.998
_diffrn_measured_fraction_theta_max 0.998
_diffrn_measurement_details
;
#__ type_ start__ end____ width___ exp.time_
  1 omega    9.00   36.00   1.0000    2.2100
omega____ theta____ kappa____ phi______ frames
    -       18.6271   57.0000   60.0000 27

#__ type_ start__ end____ width___ exp.time_
  2 omega  -10.00   85.00   1.0000    2.2100
omega____ theta____ kappa____ phi______ frames
    -       18.6271   77.0000 -180.0000 95

#__ type_ start__ end____ width___ exp.time_
  3 omega  -49.00   48.00   1.0000    2.2100
omega____ theta____ kappa____ phi______ frames
    -       18.6271  -77.0000   60.0000 97

#__ type_ start__ end____ width___ exp.time_
  4 omega    6.00   33.00   1.0000    2.2100
omega____ theta____ kappa____ phi______ frames
    -       18.6271   77.0000  -90.0000 27

#__ type_ start__ end____ width___ exp.time_
  5 omega   22.00   60.00   1.0000    2.2100
omega____ theta____ kappa____ phi______ frames
    -       18.6271  -99.0000  -30.0000 38

#__ type_ start__ end____ width___ exp.time_
  6 omega  -13.00   91.00   1.0000    2.2100
omega____ theta____ kappa____ phi______ frames
    -       18.6271   19.0000    0.0000 104
;
_diffrn_measurement_device_type 'SuperNova, Single source at offset, Eos'
_diffrn_measurement_method '\w scans'
_diffrn_orient_matrix_UB_11 0.0364862000
_diffrn_orient_matrix_UB_12 -0.0258062000
_diffrn_orient_matrix_UB_13 0.0261062000
_diffrn_orient_matrix_UB_21 -0.0132450000
_diffrn_orient_matrix_UB_22 -0.0607130000
_diffrn_orient_matrix_UB_23 -0.0142466000
_diffrn_orient_matrix_UB_31 0.0265888000
_diffrn_orient_matrix_UB_32 0.0053504000
_diffrn_orient_matrix_UB_33 -0.0356209000
_diffrn_radiation_monochromator mirror
_diffrn_radiation_type MoK\a
_diffrn_radiation_wavelength 0.71073
_diffrn_reflns_av_R_equivalents 0.1084
_diffrn_reflns_av_unetI/netI 0.1097
_diffrn_reflns_Laue_measured_fraction_full 0.998
_diffrn_reflns_Laue_measured_fraction_max 0.998
_diffrn_reflns_limit_h_max 17
_diffrn_reflns_limit_h_min -17
_diffrn_reflns_limit_k_max 9
_diffrn_reflns_limit_k_min -12
_diffrn_reflns_limit_l_max 18
_diffrn_reflns_limit_l_min -16
_diffrn_reflns_number 15750
_diffrn_reflns_point_group_measured_fraction_full 0.998
_diffrn_reflns_point_group_measured_fraction_max 0.998
_diffrn_reflns_theta_full 25.009
_diffrn_reflns_theta_max 25.009
_diffrn_reflns_theta_min 3.089
_diffrn_source 'SuperNova (Mo) X-ray Source'
_exptl_absorpt_coefficient_mu 2.597
_exptl_absorpt_correction_T_max 1.00000
_exptl_absorpt_correction_T_min 0.47114
_exptl_absorpt_correction_type multi-scan
_exptl_absorpt_process_details
;
CrysAlisPro, Agilent Technologies,
Version 1.171.36.32 (release 02-08-2013 CrysAlis171 .NET)
(compiled Aug  2 2013,16:46:58)
Empirical absorption correction using spherical harmonics,
 implemented in SCALE3 ABSPACK scaling algorithm.
;
_exptl_crystal_density_diffrn 1.787
_exptl_crystal_F_000 1322
_refine_diff_density_max 2.533
_refine_diff_density_min -4.986
_refine_diff_density_rms 0.259
_refine_ls_extinction_method none
_refine_ls_goodness_of_fit_ref 1.098
_refine_ls_hydrogen_treatment constr
_refine_ls_matrix_type full
_refine_ls_number_parameters 357
_refine_ls_number_reflns 4361
_refine_ls_number_restraints 84
_refine_ls_restrained_S_all 1.093
_refine_ls_R_factor_all 0.0904
_refine_ls_R_factor_gt 0.0648
_refine_ls_shift/su_max 0.001
_refine_ls_shift/su_mean 0.000
_refine_ls_structure_factor_coef Fsqd
_refine_ls_weighting_details 'w=1/[\s^2^(Fo^2^)+(0.0855P)^2^+3.6876P] where P=(Fo^2^+2Fc^2^)/3'
_refine_ls_weighting_scheme calc
_refine_ls_wR_factor_gt 0.1539
_refine_ls_wR_factor_ref 0.1848
_reflns_Friedel_coverage 0.000
_reflns_number_gt 3151
_reflns_number_total 4361
_reflns_threshold_expression 'I > 2\s(I)'
_cod_data_source_file d0dt02834g2.cif
_cod_data_source_block a
_cod_depositor_comments 'Adding full bibliography for 7705493.cif.'
_cod_database_code 7705493
_shelx_shelxl_version_number 2014/7
_chemical_oxdiff_formula 'Eu Cl C N O'
_chemical_oxdiff_usercomment TBU-23XIUJIAJI
_shelx_space_group_comment
;
The symmetry employed for this shelxl refinement is uniquely defined
by the following loop, which should always be used as a source of
symmetry information in preference to the above space-group names.
They are only intended as comments.
;
_reflns_odcompleteness_completeness 99.76
_reflns_odcompleteness_iscentric 1
_reflns_odcompleteness_theta 26.32
_olex2_refinement_description
;
1. Fixed Uiso
 At 1.2 times of:
  All C(H) groups
 At 1.5 times of:
  All C(H,H,H) groups, All O(H) groups, All O(H,H) groups
2. Rigid bond restraints
 C5, C14
 with sigma for 1-2 distances of 0.005 and sigma for 1-3 distances of 0.005
3. Uiso/Uaniso restraints and constraints
C14 \\sim N4 \\sim C39 \\sim C5 \\sim O51: within 3.8A with sigma of 0.005 and
sigma for terminal atoms of 0.005
Uanis(O22) \\sim Ueq: with sigma of 0.005 and sigma for terminal atoms of 0.005
Uanis(C0AA) \\sim Ueq: with sigma of 0.005 and sigma for terminal atoms of 0.005
Uanis(C3AA) \\sim Ueq, Uanis(C3AA) \\sim Ueq, Uanis(C3AA) \\sim Ueq,
Uanis(C3AA) \\sim Ueq, Uanis(C3AA) \\sim Ueq, Uanis(C3AA) \\sim Ueq,
Uanis(C3AA) \\sim Ueq, Uanis(C3AA) \\sim Ueq, Uanis(C3AA) \\sim Ueq,
Uanis(C3AA) \\sim Ueq, Uanis(C3AA) \\sim Ueq, Uanis(C3AA) \\sim Ueq,
Uanis(C3AA) \\sim Ueq, Uanis(C3AA) \\sim Ueq, Uanis(C3AA) \\sim Ueq,
Uanis(C3AA) \\sim Ueq, Uanis(C3AA) \\sim Ueq, Uanis(C3AA) \\sim Ueq,
Uanis(C3AA) \\sim Ueq, Uanis(C3AA) \\sim Ueq, Uanis(C3AA) \\sim Ueq: with sigma
of 0.005 and sigma for terminal atoms of 0.005
Uanis(C23) \\sim Ueq: with sigma of 0.0005 and sigma for terminal atoms of
0.0005
4. Others
 Fixed Sof: C14(0.5) H14A(0.5) H14B(0.5) H14C(0.5) O1AA(0.5) H1AB(0.5) H1AC(0.5)
5.a Riding coordinates:
 O28(H28), O44(H44A,H44B), O1AA(H1AB,H1AC)
5.b Free rotating group:
 O0AA(H0AA,H0AB)
5.c Aromatic/amide H refined with riding coordinates:
 C13(H13), C33(H33), C36(H36), C1AA(H1AA), C17(H17), C22(H22), C39(H39),
 C54(H54), C55(H55), C3AA(H3AA)
5.d Idealised Me refined as rotating group:
 C5(H5A,H5B,H5C), C14(H14A,H14B,H14C)
;
_olex2_submission_special_instructions 'No special instructions were received'

loop_
_space_group_symop_operation_xyz
'x, y, z'
'-x, y+1/2, -z+1/2'
'-x, -y, -z'
'x, -y-1/2, z-1/2'

loop_
_atom_site_label
_atom_site_type_symbol
_atom_site_fract_x
_atom_site_fract_y
_atom_site_fract_z
_atom_site_U_iso_or_equiv
_atom_site_adp_type
_atom_site_occupancy
_atom_site_site_symmetry_order
_atom_site_calc_flag
_atom_site_refinement_flags_posn
_atom_site_refinement_flags_adp
_atom_site_refinement_flags_occupancy
_atom_site_disorder_assembly
_atom_site_disorder_group
Eu4 Eu 0.12191(3) 1.06577(4) 0.54111(3) 0.0135(2) Uani 1 1 d . . . . .
O9 O 0.1012(4) 1.0255(7) 0.3832(4) 0.0172(15) Uani 1 1 d . . . . .
O22 O 0.0221(4) 1.0848(6) 0.6508(4) 0.0184(16) Uani 1 1 d . U . . .
O24 O 0.2542(4) 0.9450(7) 0.4984(5) 0.0237(18) Uani 1 1 d . . . . .
O28 O 0.5181(4) 0.1996(7) 0.1352(5) 0.0313(19) Uani 1 1 d . . . . .
H28 H 0.5035 0.1314 0.1579 0.047 Uiso 1 1 d R . . . .
O29 O 0.2548(4) 1.1496(7) 0.4815(5) 0.0245(17) Uani 1 1 d . . . . .
O44 O 0.1955(4) 1.2271(7) 0.6346(4) 0.0248(17) Uani 1 1 d . . . . .
H44A H 0.2452 1.1837 0.6460 0.037 Uiso 1 1 d R . . . .
H44B H 0.1778 1.1964 0.6836 0.037 Uiso 1 1 d R . . . .
C50 C 0.3122(5) 0.8692(9) 0.1613(6) 0.016(2) Uani 1 1 d . . . . .
O51 O 0.1907(5) 0.9649(8) 0.6738(5) 0.0336(15) Uani 1 1 d . U . . .
C58 C 0.2890(6) 1.0441(10) 0.4725(7) 0.019(2) Uani 1 1 d . . . . .
N2 N 0.4476(5) 0.9828(8) 0.1570(6) 0.024(2) Uani 1 1 d . . . . .
C3 C 0.0893(6) 0.9114(9) 0.2502(6) 0.016(2) Uani 1 1 d . . . . .
C10 C 0.2148(5) 0.8662(9) 0.1700(6) 0.018(2) Uani 1 1 d . . . . .
C13 C 0.5902(6) 0.4219(10) 0.0900(6) 0.020(2) Uani 1 1 d . . . . .
H13 H 0.6210 0.3488 0.0803 0.024 Uiso 1 1 calc R . . . .
C23 C 0.0536(6) 0.9552(9) 0.3350(6) 0.013(2) Uani 1 1 d . U . . .
C30 C 0.3753(5) 1.0373(9) 0.4298(7) 0.017(2) Uani 1 1 d . . . . .
C33 C 0.0330(6) 0.8536(10) 0.1871(6) 0.021(2) Uani 1 1 d . . . . .
H33 H -0.0277 0.8506 0.1927 0.025 Uiso 1 1 calc R . . . .
C36 C 0.5806(5) 0.6463(10) 0.0874(6) 0.022(2) Uani 1 1 d . . . . .
H36 H 0.6063 0.7230 0.0763 0.026 Uiso 1 1 calc R . . . .
C1AA C 0.1605(5) 0.8031(9) 0.1081(6) 0.017(2) Uani 1 1 d . . . . .
H1AA H 0.1849 0.7632 0.0621 0.021 Uiso 1 1 calc R . . . .
C0AA C 0.0095(6) 0.7249(9) 0.0514(6) 0.018(2) Uani 1 1 d . U . . .
C6 C 0.4487(5) 0.7588(9) 0.1373(6) 0.016(2) Uani 1 1 d . . . . .
C12 C 0.4976(6) 0.6428(10) 0.1214(6) 0.020(2) Uani 1 1 d . . . . .
C17 C 0.1799(6) 0.9205(9) 0.2412(6) 0.016(2) Uani 1 1 d . . . . .
H17 H 0.2168 0.9629 0.2828 0.020 Uiso 1 1 calc R . . . .
C22 C 0.4895(6) 0.8756(10) 0.1443(6) 0.019(2) Uani 1 1 d . . . . .
H22 H 0.5503 0.8790 0.1397 0.023 Uiso 1 1 calc R . . . .
C2AA C 0.5086(6) 0.4180(9) 0.1247(6) 0.016(2) Uani 1 1 d . . . . .
C37 C 0.4669(6) 0.2950(9) 0.1457(6) 0.017(2) Uani 1 1 d . . . . .
C39 C 0.1553(8) 0.9268(11) 0.7378(8) 0.0361(17) Uani 1 1 d . U . . .
H39 H 0.0954 0.9064 0.7299 0.043 Uiso 1 1 calc R . . . .
C46 C 0.0682(6) 0.7990(9) 0.1143(6) 0.016(2) Uani 1 1 d . . . . .
C54 C 0.3607(6) 0.9777(10) 0.1659(6) 0.018(2) Uani 1 1 d . . . . .
H54 H 0.3314 1.0520 0.1758 0.022 Uiso 1 1 calc R . . . .
C55 C 0.3568(6) 0.7578(9) 0.1426(5) 0.015(2) Uani 1 1 d . . . . .
H55 H 0.3251 0.6838 0.1339 0.018 Uiso 1 1 calc R . . . .
C3AA C 0.4630(6) 0.5276(10) 0.1415(6) 0.016(2) Uani 1 1 d . U . . .
H3AA H 0.4092 0.5232 0.1663 0.019 Uiso 1 1 calc R . . . .
O O 0.3917(4) 0.2864(7) 0.1664(5) 0.0264(17) Uani 1 1 d . . . . .
N4 N 0.1952(6) 0.9129(10) 0.8155(6) 0.0393(17) Uani 1 1 d . U . . .
C5 C 0.1465(7) 0.8579(13) 0.8861(7) 0.0421(18) Uani 1 1 d . U . . .
H5A H 0.0867 0.8389 0.8637 0.063 Uiso 1 1 calc GR . . . .
H5B H 0.1456 0.9165 0.9333 0.063 Uiso 1 1 calc GR . . . .
H5C H 0.1757 0.7827 0.9070 0.063 Uiso 1 1 calc GR . . . .
C14 C 0.2885(14) 0.935(2) 0.8326(15) 0.0373(19) Uani 0.5 1 d . U P . .
H14A H 0.3209 0.8676 0.8093 0.056 Uiso 0.5 1 calc GR . P . .
H14B H 0.3034 0.9404 0.8945 0.056 Uiso 0.5 1 calc GR . P . .
H14C H 0.3038 1.0119 0.8056 0.056 Uiso 0.5 1 calc GR . P . .
O1 O 0.0409(4) 0.6229(6) 0.0228(4) 0.0136(14) Uani 1 1 d . . . . .
O2 O -0.0669(4) 0.7607(6) 0.0279(4) 0.0178(15) Uani 1 1 d . . . . .
O0AA O -0.1819(5) 0.7384(9) 0.1937(5) 0.041(2) Uani 1 1 d . . . . .
H0AA H -0.1771 0.6741 0.1620 0.061 Uiso 1 1 d G . . . .
H0AB H -0.2033 0.7983 0.1623 0.061 Uiso 1 1 d G . . . .
O1AA O 0.2294(13) 1.0977(19) 0.9629(16) 0.074(7) Uani 0.5 1 d . . P . .
H1AB H 0.1827 1.0989 0.9900 0.111 Uiso 0.5 1 d R . P . .
H1AC H 0.2608 1.1369 1.0026 0.111 Uiso 0.5 1 d R . P . .

loop_
_atom_site_aniso_label
_atom_site_aniso_U_11
_atom_site_aniso_U_22
_atom_site_aniso_U_33
_atom_site_aniso_U_23
_atom_site_aniso_U_13
_atom_site_aniso_U_12
Eu4 0.0056(3) 0.0169(3) 0.0181(3) -0.0003(2) 0.0010(2) -0.00020(18)
O9 0.014(3) 0.026(4) 0.012(4) -0.004(3) 0.003(3) -0.003(3)
O22 0.009(3) 0.028(3) 0.019(3) -0.002(3) 0.003(2) -0.003(2)
O24 0.005(3) 0.032(5) 0.034(5) 0.007(3) 0.002(3) 0.006(3)
O28 0.018(3) 0.020(4) 0.058(5) -0.002(4) 0.013(3) -0.002(3)
O29 0.009(3) 0.026(5) 0.039(5) -0.006(4) 0.007(3) 0.000(3)
O44 0.020(3) 0.029(4) 0.027(4) -0.001(3) 0.005(3) -0.002(3)
C50 0.007(4) 0.017(6) 0.026(6) -0.001(5) 0.008(4) 0.000(4)
O51 0.025(3) 0.051(4) 0.024(3) 0.008(3) 0.001(2) 0.005(3)
C58 0.007(4) 0.027(6) 0.024(6) -0.003(5) 0.004(4) -0.004(4)
N2 0.024(4) 0.013(5) 0.037(6) 0.004(4) 0.009(4) -0.004(4)
C3 0.012(5) 0.019(6) 0.017(5) -0.004(4) 0.000(4) -0.003(4)
C10 0.009(4) 0.016(6) 0.028(6) 0.006(5) -0.002(4) -0.004(4)
C13 0.014(5) 0.029(7) 0.017(6) -0.007(5) 0.000(4) -0.002(4)
C23 0.013(2) 0.013(2) 0.013(2) 0.0001(5) 0.0013(5) 0.0000(5)
C30 0.006(4) 0.016(6) 0.026(6) 0.002(5) -0.003(4) 0.006(4)
C33 0.010(4) 0.023(6) 0.030(6) 0.004(5) 0.006(4) 0.005(4)
C36 0.006(4) 0.027(6) 0.032(6) -0.004(5) 0.001(4) 0.003(4)
C1AA 0.007(4) 0.014(5) 0.031(6) -0.002(5) 0.005(4) 0.003(4)
C0AA 0.016(4) 0.016(4) 0.024(4) -0.001(3) 0.004(3) -0.006(3)
C6 0.012(4) 0.016(5) 0.021(6) 0.000(4) 0.008(4) 0.002(4)
C12 0.008(4) 0.027(6) 0.025(6) 0.006(5) 0.000(4) -0.003(4)
C17 0.013(5) 0.020(6) 0.016(6) -0.002(4) 0.008(4) 0.000(4)
C22 0.012(4) 0.022(6) 0.024(6) 0.003(5) 0.003(4) 0.007(4)
C2AA 0.015(5) 0.016(6) 0.016(6) -0.005(4) -0.005(4) -0.006(4)
C37 0.013(5) 0.015(6) 0.024(6) -0.001(4) 0.006(4) -0.009(4)
C39 0.029(3) 0.053(4) 0.026(4) 0.009(3) 0.001(3) 0.006(3)
C46 0.015(4) 0.008(5) 0.026(6) 0.005(4) 0.011(4) 0.001(4)
C54 0.013(4) 0.018(6) 0.024(6) -0.005(5) 0.003(4) 0.001(4)
C55 0.018(5) 0.017(6) 0.011(5) -0.004(4) 0.005(4) -0.003(4)
C3AA 0.009(3) 0.019(4) 0.020(4) -0.002(3) 0.003(3) 0.004(3)
O 0.005(3) 0.022(4) 0.052(5) 0.010(4) 0.000(3) 0.000(3)
N4 0.031(3) 0.060(4) 0.027(4) 0.011(3) 0.001(3) 0.007(3)
C5 0.036(3) 0.060(4) 0.031(4) 0.012(3) 0.003(3) 0.005(3)
C14 0.028(4) 0.057(4) 0.026(4) 0.011(4) 0.000(3) 0.006(3)
O1 0.013(3) 0.016(4) 0.013(3) 0.001(3) 0.005(2) -0.003(3)
O2 0.006(3) 0.022(4) 0.024(4) -0.003(3) 0.000(3) 0.003(3)
O0AA 0.043(5) 0.052(6) 0.028(5) -0.010(4) 0.005(4) -0.001(5)
O1AA 0.054(12) 0.057(14) 0.109(19) -0.023(13) -0.002(12) 0.005(11)

loop_
_atom_type_symbol
_atom_type_description
_atom_type_scat_dispersion_real
_atom_type_scat_dispersion_imag
_atom_type_scat_source
C C 0.0033 0.0016 'International Tables Vol C Tables 4.2.6.8 and 6.1.1.4'
H H 0.0000 0.0000 'International Tables Vol C Tables 4.2.6.8 and 6.1.1.4'
Eu Eu -0.1578 3.6682 'International Tables Vol C Tables 4.2.6.8 and 6.1.1.4'
N N 0.0061 0.0033 'International Tables Vol C Tables 4.2.6.8 and 6.1.1.4'
O O 0.0106 0.0060 'International Tables Vol C Tables 4.2.6.8 and 6.1.1.4'

loop_
_geom_angle_atom_site_label_1
_geom_angle_atom_site_label_2
_geom_angle_atom_site_label_3
_geom_angle
_geom_angle_site_symmetry_1
_geom_angle_site_symmetry_3
_geom_angle_publ_flag
O9 Eu4 Eu4 66.23(14) . 3_576 ?
O9 Eu4 O24 71.8(2) . . ?
O9 Eu4 C58 70.0(2) . . ?
O9 Eu4 C0AA 66.2(2) . 2 ?
O9 Eu4 O1 68.89(19) . 2 ?
O22 Eu4 Eu4 68.41(15) . 3_576 ?
O22 Eu4 O9 133.2(2) . . ?
O22 Eu4 O24 143.2(2) . . ?
O22 Eu4 O29 146.0(2) . . ?
O22 Eu4 O44 78.9(2) . . ?
O22 Eu4 O51 72.3(2) . . ?
O22 Eu4 C58 156.6(3) . . ?
O22 Eu4 C0AA 81.2(2) . 2 ?
O22 Eu4 O1 67.3(2) . 2 ?
O22 Eu4 O2 91.2(2) . 2 ?
O24 Eu4 Eu4 117.58(16) . 3_576 ?
O24 Eu4 C58 26.5(3) . . ?
O24 Eu4 C0AA 134.5(2) . 2 ?
O24 Eu4 O1 139.3(2) . 2 ?
O29 Eu4 Eu4 139.94(16) . 3_576 ?
O29 Eu4 O9 74.5(2) . . ?
O29 Eu4 O24 52.7(2) . . ?
O29 Eu4 O51 99.8(2) . . ?
O29 Eu4 C58 26.2(3) . . ?
O29 Eu4 C0AA 98.6(2) . 2 ?
O29 Eu4 O1 123.0(2) . 2 ?
O29 Eu4 O2 77.5(2) . 2 ?
O44 Eu4 Eu4 141.56(15) . 3_576 ?
O44 Eu4 O9 135.6(2) . . ?
O44 Eu4 O24 100.7(2) . . ?
O44 Eu4 O29 67.4(2) . . ?
O44 Eu4 O51 71.7(3) . . ?
O44 Eu4 C58 84.4(3) . . ?
O44 Eu4 C0AA 97.5(3) . 2 ?
O44 Eu4 O1 114.5(2) . 2 ?
O44 Eu4 O2 76.9(2) . 2 ?
O51 Eu4 Eu4 114.47(18) . 3_576 ?
O51 Eu4 O9 138.6(3) . . ?
O51 Eu4 O24 72.7(2) . . ?
O51 Eu4 C58 87.0(3) . . ?
O51 Eu4 C0AA 152.8(3) . 2 ?
O51 Eu4 O1 136.3(2) . 2 ?
C58 Eu4 Eu4 132.4(2) . 3_576 ?
C58 Eu4 C0AA 117.5(3) . 2 ?
C0AA Eu4 Eu4 58.9(2) 2 3_576 ?
O1 Eu4 Eu4 33.90(14) 2 3_576 ?
O1 Eu4 Eu4 38.51(14) 4_576 3_576 ?
O1 Eu4 O9 73.3(2) 4_576 . ?
O1 Eu4 O22 78.6(2) 4_576 . ?
O1 Eu4 O24 86.8(2) 4_576 . ?
O1 Eu4 O29 134.5(2) 4_576 . ?
O1 Eu4 O44 151.1(2) 4_576 . ?
O1 Eu4 O51 84.3(2) 4_576 . ?
O1 Eu4 C58 110.8(3) 4_576 . ?
O1 Eu4 C58 135.5(2) 2 . ?
O1 Eu4 C0AA 26.3(2) 2 2 ?
O1 Eu4 C0AA 96.8(2) 4_576 2 ?
O1 Eu4 O1 72.4(2) 4_576 2 ?
O1 Eu4 O2 121.5(2) 4_576 2 ?
O2 Eu4 Eu4 84.05(13) 2 3_576 ?
O2 Eu4 O9 73.3(2) 2 . ?
O2 Eu4 O24 124.8(2) 2 . ?
O2 Eu4 O51 146.7(3) 2 . ?
O2 Eu4 C58 100.8(3) 2 . ?
O2 Eu4 C0AA 25.1(2) 2 2 ?
O2 Eu4 O1 51.16(19) 2 2 ?
C23 O9 Eu4 135.4(6) . . ?
C23 O22 Eu4 137.7(6) 3_576 . ?
C58 O24 Eu4 90.7(6) . . ?
C58 O29 Eu4 94.0(6) . . ?
C54 C50 C10 122.8(9) . . ?
C54 C50 C55 117.5(8) . . ?
C55 C50 C10 119.6(8) . . ?
C39 O51 Eu4 128.9(7) . . ?
O24 C58 Eu4 62.8(5) . . ?
O24 C58 C30 119.6(9) . . ?
O29 C58 Eu4 59.7(5) . . ?
O29 C58 O24 122.3(8) . . ?
O29 C58 C30 118.1(9) . . ?
C30 C58 Eu4 175.8(7) . . ?
C54 N2 C22 117.7(9) . . ?
C33 C3 C23 119.7(8) . . ?
C33 C3 C17 120.9(9) . . ?
C17 C3 C23 119.2(8) . . ?
C1AA C10 C50 118.8(9) . . ?
C1AA C10 C17 120.4(8) . . ?
C17 C10 C50 120.7(9) . . ?
C30 C13 C2AA 118.5(9) 2_645 . ?
O9 C23 O22 126.3(9) . 3_576 ?
O9 C23 C3 117.7(8) . . ?
O22 C23 C3 116.0(8) 3_576 . ?
C13 C30 C58 119.7(9) 2_655 . ?
C36 C30 C58 119.4(9) 2_655 . ?
C36 C30 C13 120.9(9) 2_655 2_655 ?
C3 C33 C46 119.4(8) . . ?
C30 C36 C12 120.7(10) 2_645 . ?
C10 C1AA C46 120.1(9) . . ?
C46 C0AA Eu4 168.7(6) . 2_545 ?
O1 C0AA Eu4 65.8(5) . 2_545 ?
O1 C0AA C46 117.4(8) . . ?
O2 C0AA Eu4 57.2(5) . 2_545 ?
O2 C0AA C46 120.8(9) . . ?
O2 C0AA O1 121.8(8) . . ?
C22 C6 C12 122.9(8) . . ?
C22 C6 C55 115.9(9) . . ?
C55 C6 C12 121.2(9) . . ?
C36 C12 C6 121.1(9) . . ?
C3AA C12 C36 118.3(10) . . ?
C3AA C12 C6 120.6(8) . . ?
C10 C17 C3 119.8(9) . . ?
N2 C22 C6 124.8(8) . . ?
C13 C2AA C37 120.8(9) . . ?
C13 C2AA C3AA 121.0(9) . . ?
C3AA C2AA C37 118.2(8) . . ?
O28 C37 C2AA 113.2(7) . . ?
O C37 O28 123.8(9) . . ?
O C37 C2AA 122.9(9) . . ?
O51 C39 N4 125.1(11) . . ?
C33 C46 C1AA 119.2(9) . . ?
C33 C46 C0AA 119.5(8) . . ?
C1AA C46 C0AA 120.8(8) . . ?
N2 C54 C50 123.8(9) . . ?
C6 C55 C50 120.0(9) . . ?
C12 C3AA C2AA 120.4(9) . . ?
C39 N4 C5 119.9(10) . . ?
C39 N4 C14 121.3(13) . . ?
C14 N4 C5 118.3(12) . . ?
Eu4 O1 Eu4 107.6(2) 4_575 2_545 ?
C0AA O1 Eu4 87.9(5) . 2_545 ?
C0AA O1 Eu4 152.7(6) . 4_575 ?
C0AA O2 Eu4 97.7(6) . 2_545 ?

loop_
_geom_bond_atom_site_label_1
_geom_bond_atom_site_label_2
_geom_bond_distance
_geom_bond_site_symmetry_2
_geom_bond_publ_flag
Eu4 Eu4 4.0437(8) 3_576 ?
Eu4 O9 2.459(6) . ?
Eu4 O22 2.368(6) . ?
Eu4 O24 2.518(6) . ?
Eu4 O29 2.451(6) . ?
Eu4 O44 2.450(7) . ?
Eu4 O51 2.457(7) . ?
Eu4 C58 2.831(9) . ?
Eu4 C0AA 2.894(9) 2 ?
Eu4 O1 2.366(6) 4_576 ?
Eu4 O1 2.641(6) 2 ?
Eu4 O2 2.454(7) 2 ?
O9 C23 1.240(11) . ?
O22 C23 1.259(11) 3_576 ?
O24 C58 1.265(12) . ?
O28 C37 1.301(12) . ?
O29 C58 1.254(12) . ?
C50 C10 1.489(11) . ?
C50 C54 1.374(14) . ?
C50 C55 1.412(13) . ?
O51 C39 1.230(13) . ?
C58 C30 1.514(12) . ?
N2 C22 1.334(13) . ?
N2 C54 1.333(11) . ?
C3 C23 1.529(13) . ?
C3 C33 1.379(13) . ?
C3 C17 1.393(12) . ?
C10 C1AA 1.378(13) . ?
C10 C17 1.384(13) . ?
C13 C30 1.385(14) 2_645 ?
C13 C2AA 1.387(13) . ?
C23 O22 1.259(11) 3_576 ?
C30 C13 1.385(14) 2_655 ?
C30 C36 1.382(14) 2_655 ?
C33 C46 1.408(13) . ?
C36 C30 1.382(14) 2_645 ?
C36 C12 1.403(12) . ?
C1AA C46 1.409(11) . ?
C0AA Eu4 2.894(9) 2_545 ?
C0AA C46 1.484(13) . ?
C0AA O1 1.285(11) . ?
C0AA O2 1.241(10) . ?
C6 C12 1.476(14) . ?
C6 C22 1.394(14) . ?
C6 C55 1.400(11) . ?
C12 C3AA 1.385(14) . ?
C2AA C37 1.508(13) . ?
C2AA C3AA 1.396(14) . ?
C37 O 1.210(10) . ?
C39 N4 1.298(14) . ?
N4 C5 1.486(14) . ?
N4 C14 1.43(2) . ?
O1 Eu4 2.641(6) 2_545 ?
O1 Eu4 2.366(6) 4_575 ?
O2 Eu4 2.454(7) 2_545 ?
